data_1559993
loop_
_publ_author_name
'Maisuls, Iv\'an'
'Wang, Cui'
'Gutierrez Suburu, Matias E.'
'Wilde, Sebastian'
'Daniliuc, Constantin-Gabriel'
'Br\"unink, Dana'
'Doltsinis, Nikos L.'
'Ostendorp, Stefan'
'Wilde, Gerhard'
'K\"osters, Jutta'
'Resch-Genger, Ute'
'Strassert, Cristian A.'

_publ_section_title
;
 Ligand-controlled and nanoconfinement-boosted luminescence employing
 Pt(ii) and Pd(ii) complexes: from color-tunable aggregation-enhanced dual
 emitters towards self-referenced oxygen reporters
;
_journal_issue 9
_journal_name_full 'Chemical Science'
_journal_page_first 3270
_journal_page_last 3281
_journal_paper_doi 10.1039/D0SC06126C
_journal_volume 12
_journal_year 2021
_chemical_formula_sum 'C29 H17 F4 N3 O Pd'
_chemical_formula_weight 605.85
_space_group_crystal_system triclinic
_space_group_IT_number 2
_space_group_name_Hall '-P 1'
_space_group_name_H-M_alt 'P -1'
_atom_sites_solution_hydrogens geom
_audit_creation_method SHELXL-2014/7
_audit_update_record
;
2020-08-19 deposited with the CCDC.	2021-01-06 downloaded from the CCDC.
;
_cell_angle_alpha 94.655(2)
_cell_angle_beta 96.279(2)
_cell_angle_gamma 113.088(2)
_cell_formula_units_Z 4
_cell_length_a 11.8675(9)
_cell_length_b 12.4514(10)
_cell_length_c 17.2457(14)
_cell_measurement_reflns_used 9939
_cell_measurement_temperature 240(2)
_cell_measurement_theta_max 28.23
_cell_measurement_theta_min 2.29
_cell_volume 2308.6(3)
_computing_cell_refinement 'SAINT V8.18C (Bruker AXS Inc.)'
_computing_data_collection 'APEX2 v2012.2-0'
_computing_data_reduction 'SAINT V8.18C (Bruker AXS Inc.)'
_computing_structure_refinement 'SHELXL-97 (Sheldrick, 2008)'
_computing_structure_solution 'SHELXS-97 (Sheldrick, 2008)'
_diffrn_ambient_temperature 240(2)
_diffrn_measured_fraction_theta_full 0.983
_diffrn_measured_fraction_theta_max 0.984
_diffrn_measurement_device_type 'Photon 100 CMOS-detector'
_diffrn_measurement_method 'omega scan'
_diffrn_radiation_type MoK\a
_diffrn_radiation_wavelength 0.71073
_diffrn_reflns_av_R_equivalents 0.0406
_diffrn_reflns_av_unetI/netI 0.0563
_diffrn_reflns_Laue_measured_fraction_full 0.983
_diffrn_reflns_Laue_measured_fraction_max 0.984
_diffrn_reflns_limit_h_max 15
_diffrn_reflns_limit_h_min -15
_diffrn_reflns_limit_k_max 16
_diffrn_reflns_limit_k_min -16
_diffrn_reflns_limit_l_max 22
_diffrn_reflns_limit_l_min -22
_diffrn_reflns_number 28672
_diffrn_reflns_point_group_measured_fraction_full 0.983
_diffrn_reflns_point_group_measured_fraction_max 0.984
_diffrn_reflns_theta_full 25.242
_diffrn_reflns_theta_max 27.875
_diffrn_reflns_theta_min 2.019
_diffrn_source MoK\a
_exptl_absorpt_coefficient_mu 0.867
_exptl_absorpt_correction_T_max 0.8878
_exptl_absorpt_correction_T_min 0.6522
_exptl_absorpt_correction_type multi-scan
_exptl_absorpt_process_details 'SADABS V2008/1 (Bruker AXS)'
_exptl_crystal_colour yellow
_exptl_crystal_density_diffrn 1.743
_exptl_crystal_description plate
_exptl_crystal_F_000 1208
_exptl_crystal_size_max 0.400
_exptl_crystal_size_mid 0.100
_exptl_crystal_size_min 0.030
_refine_diff_density_max 0.762
_refine_diff_density_min -0.990
_refine_diff_density_rms 0.090
_refine_ls_extinction_method none
_refine_ls_goodness_of_fit_ref 1.031
_refine_ls_hydrogen_treatment constr
_refine_ls_matrix_type full
_refine_ls_number_parameters 687
_refine_ls_number_reflns 10852
_refine_ls_number_restraints 0
_refine_ls_restrained_S_all 1.031
_refine_ls_R_factor_all 0.0899
_refine_ls_R_factor_gt 0.0546
_refine_ls_shift/su_max 0.001
_refine_ls_shift/su_mean 0.000
_refine_ls_structure_factor_coef Fsqd
_refine_ls_weighting_details 'w=1/[\s^2^(Fo^2^)+(0.0190P)^2^+5.9726P] where P=(Fo^2^+2Fc^2^)/3'
_refine_ls_weighting_scheme calc
_refine_ls_wR_factor_gt 0.0942
_refine_ls_wR_factor_ref 0.1060
_reflns_Friedel_coverage 0.000
_reflns_number_gt 7766
_reflns_number_total 10852
_reflns_threshold_expression 'I > 2\s(I)'
_cod_data_source_file d0sc06126c2.cif
_cod_data_source_block Ve26sadp-1_a
_cod_depositor_comments 'Adding full bibliography for 1559992--1559996.cif.'
_cod_database_code 1559993
_shelx_shelxl_version_number 2014/7
_shelx_space_group_comment
;
The symmetry employed for this shelxl refinement is uniquely defined
by the following loop, which should always be used as a source of
symmetry information in preference to the above space-group names.
They are only intended as comments.
;
_shelx_estimated_absorpt_t_min 0.723
_shelx_estimated_absorpt_t_max 0.974

loop_
_space_group_symop_operation_xyz
'x, y, z'
'-x, -y, -z'

loop_
_atom_site_label
_atom_site_type_symbol
_atom_site_fract_x
_atom_site_fract_y
_atom_site_fract_z
_atom_site_U_iso_or_equiv
_atom_site_adp_type
_atom_site_occupancy
_atom_site_site_symmetry_order
_atom_site_calc_flag
_atom_site_refinement_flags_posn
_atom_site_refinement_flags_adp
_atom_site_refinement_flags_occupancy
_atom_site_disorder_assembly
_atom_site_disorder_group
Pd1 Pd 0.18284(3) 0.16913(3) 0.78306(2) 0.03689(9) Uani 1 1 d . . . . .
N1 N 0.1767(4) 0.2407(3) 0.9699(2) 0.0474(9) Uani 1 1 d . . . . .
C2 C 0.1483(4) 0.2520(4) 1.0502(2) 0.0475(11) Uani 1 1 d . . . . .
C3 C 0.2342(5) 0.3381(4) 1.1075(3) 0.0564(13) Uani 1 1 d . . . . .
H3 H 0.3088 0.3921 1.0947 0.068 Uiso 1 1 calc R U . . .
C4 C 0.2094(5) 0.3438(4) 1.1833(3) 0.0568(13) Uani 1 1 d . . . . .
H4 H 0.2659 0.4034 1.2224 0.068 Uiso 1 1 calc R U . . .
C5 C 0.1007(5) 0.2617(4) 1.2022(3) 0.0490(11) Uani 1 1 d . . . . .
C6 C 0.0153(4) 0.1764(4) 1.1445(3) 0.0485(11) Uani 1 1 d . . . . .
H6 H -0.0588 0.1214 1.1572 0.058 Uiso 1 1 calc R U . . .
C7 C 0.0399(4) 0.1728(4) 1.0680(3) 0.0507(12) Uani 1 1 d . . . . .
H7 H -0.0182 0.1157 1.0282 0.061 Uiso 1 1 calc R U . . .
O8 O 0.0868(3) 0.2716(3) 1.27958(18) 0.0631(10) Uani 1 1 d . . . . .
C25 C -0.0068(5) 0.1747(4) 1.3053(3) 0.0540(12) Uani 1 1 d . . . . .
H25A H -0.0878 0.1673 1.2814 0.081 Uiso 1 1 calc R U . . .
H25B H 0.0001 0.1879 1.3621 0.081 Uiso 1 1 calc R U . . .
H25C H 0.0036 0.1029 1.2898 0.081 Uiso 1 1 calc R U . . .
C20 C 0.1369(4) 0.3061(4) 0.9193(3) 0.0458(11) Uani 1 1 d . . . . .
C21 C 0.1135(6) 0.3998(5) 0.9516(3) 0.0677(15) Uani 1 1 d . . . . .
H21 H 0.1298 0.4225 1.0064 0.081 Uiso 1 1 calc R U . . .
C22 C 0.0665(6) 0.4586(5) 0.9028(3) 0.0750(17) Uani 1 1 d . . . . .
H22 H 0.0503 0.5219 0.9243 0.090 Uiso 1 1 calc R U . . .
C23 C 0.0428(5) 0.4262(5) 0.8225(3) 0.0635(14) Uani 1 1 d . . . . .
H23 H 0.0084 0.4653 0.7892 0.076 Uiso 1 1 calc R U . . .
C24 C 0.0704(4) 0.3358(4) 0.7919(3) 0.0463(11) Uani 1 1 d . . . . .
N25 N 0.1180(3) 0.2774(3) 0.8405(2) 0.0422(9) Uani 1 1 d . . . . .
C30 C 0.2382(4) 0.1663(4) 0.9579(3) 0.0441(11) Uani 1 1 d . . . . .
C31 C 0.2776(5) 0.1214(5) 1.0231(3) 0.0546(13) Uani 1 1 d . . . . .
H31 H 0.2625 0.1410 1.0736 0.065 Uiso 1 1 calc R U . . .
C32 C 0.3373(5) 0.0498(5) 1.0124(3) 0.0614(14) Uani 1 1 d . . . . .
H32 H 0.3638 0.0200 1.0559 0.074 Uiso 1 1 calc R U . . .
C33 C 0.3601(5) 0.0195(5) 0.9386(3) 0.0566(13) Uani 1 1 d . . . . .
H33 H 0.4006 -0.0311 0.9312 0.068 Uiso 1 1 calc R U . . .
C34 C 0.3216(4) 0.0659(4) 0.8762(3) 0.0429(10) Uani 1 1 d . . . . .
N35 N 0.2594(3) 0.1362(3) 0.88614(19) 0.0387(8) Uani 1 1 d . . . . .
C40 C 0.0479(4) 0.2867(4) 0.7081(3) 0.0435(10) Uani 1 1 d . . . . .
C41 C -0.0165(5) 0.3177(5) 0.6483(3) 0.0569(13) Uani 1 1 d . . . . .
C42 C -0.0471(5) 0.2620(5) 0.5716(3) 0.0602(14) Uani 1 1 d . . . . .
H42 H -0.0913 0.2842 0.5320 0.072 Uiso 1 1 calc R U . . .
C43 C -0.0099(5) 0.1737(5) 0.5569(3) 0.0546(13) Uani 1 1 d . . . . .
C44 C 0.0561(4) 0.1396(4) 0.6119(2) 0.0458(11) Uani 1 1 d . . . . .
H44 H 0.0785 0.0770 0.5981 0.055 Uiso 1 1 calc R U . . .
C45 C 0.0901(4) 0.1977(4) 0.6887(3) 0.0421(10) Uani 1 1 d . . . . .
F46 F -0.0538(3) 0.4058(3) 0.6626(2) 0.0804(10) Uani 1 1 d . . . . .
F47 F -0.0429(3) 0.1137(3) 0.48241(16) 0.0733(9) Uani 1 1 d . . . . .
C50 C 0.3361(4) 0.0417(4) 0.7937(3) 0.0458(11) Uani 1 1 d . . . . .
C51 C 0.4114(5) -0.0121(5) 0.7701(3) 0.0633(14) Uani 1 1 d . . . . .
C52 C 0.4216(6) -0.0377(6) 0.6932(3) 0.0708(16) Uani 1 1 d . . . . .
H52 H 0.4716 -0.0765 0.6788 0.085 Uiso 1 1 calc R U . . .
C53 C 0.3546(5) -0.0037(5) 0.6385(3) 0.0591(13) Uani 1 1 d . . . . .
C54 C 0.2843(4) 0.0551(4) 0.6569(3) 0.0461(11) Uani 1 1 d . . . . .
H54 H 0.2444 0.0804 0.6168 0.055 Uiso 1 1 calc R U . . .
C55 C 0.2707(4) 0.0784(4) 0.7348(2) 0.0424(10) Uani 1 1 d . . . . .
F56 F 0.4802(3) -0.0439(4) 0.82395(19) 0.0911(12) Uani 1 1 d . . . . .
F57 F 0.3609(3) -0.0297(3) 0.56094(18) 0.0850(11) Uani 1 1 d . . . . .
Pd1A Pd 0.40601(3) 0.41555(3) 0.69293(2) 0.03683(9) Uani 1 1 d . . . . .
N1A N 0.3811(3) 0.3006(3) 0.5095(2) 0.0434(9) Uani 1 1 d . . . . .
C2A C 0.3543(4) 0.2322(4) 0.4314(2) 0.0417(10) Uani 1 1 d . . . . .
C3A C 0.4164(4) 0.2833(4) 0.3712(3) 0.0502(12) Uani 1 1 d . . . . .
H3A H 0.4792 0.3600 0.3811 0.060 Uiso 1 1 calc R U . . .
C4A C 0.3849(4) 0.2208(4) 0.2971(3) 0.0476(11) Uani 1 1 d . . . . .
H4A H 0.4272 0.2544 0.2562 0.057 Uiso 1 1 calc R U . . .
C5A C 0.2912(4) 0.1084(4) 0.2823(2) 0.0407(10) Uani 1 1 d . . . . .
C6A C 0.2323(4) 0.0567(4) 0.3424(2) 0.0417(10) Uani 1 1 d . . . . .
H6A H 0.1713 -0.0209 0.3332 0.050 Uiso 1 1 calc R U . . .
C7A C 0.2646(4) 0.1213(4) 0.4172(3) 0.0434(10) Uani 1 1 d . . . . .
H7A H 0.2235 0.0875 0.4584 0.052 Uiso 1 1 calc R U . . .
O8A O 0.2651(3) 0.0557(3) 0.20608(17) 0.0517(8) Uani 1 1 d . . . . .
C9A C 0.1636(5) -0.0559(5) 0.1865(3) 0.0596(14) Uani 1 1 d . . . . .
H9A1 H 0.1795 -0.1122 0.2168 0.089 Uiso 1 1 calc R U . . .
H9A2 H 0.1535 -0.0825 0.1308 0.089 Uiso 1 1 calc R U . . .
H9A3 H 0.0886 -0.0491 0.1988 0.089 Uiso 1 1 calc R U . . .
C20A C 0.3170(4) 0.3734(4) 0.5174(3) 0.0421(10) Uani 1 1 d . . . . .
C21A C 0.2455(5) 0.3841(4) 0.4502(3) 0.0546(13) Uani 1 1 d . . . . .
H21A H 0.2419 0.3438 0.4009 0.066 Uiso 1 1 calc R U . . .
C22A C 0.1818(5) 0.4533(5) 0.4571(3) 0.0596(14) Uani 1 1 d . . . . .
H22A H 0.1346 0.4609 0.4121 0.072 Uiso 1 1 calc R U . . .
C23A C 0.1850(5) 0.5120(5) 0.5283(3) 0.0565(13) Uani 1 1 d . . . . .
H23A H 0.1400 0.5592 0.5328 0.068 Uiso 1 1 calc R U . . .
C24A C 0.2558(4) 0.5005(4) 0.5937(3) 0.0436(10) Uani 1 1 d . . . . .
N25A N 0.3209(3) 0.4320(3) 0.5874(2) 0.0399(8) Uani 1 1 d . . . . .
C30A C 0.4739(4) 0.2869(4) 0.5624(3) 0.0464(11) Uani 1 1 d . . . . .
C31A C 0.5465(5) 0.2344(5) 0.5323(3) 0.0622(14) Uani 1 1 d . . . . .
H31A H 0.5362 0.2112 0.4778 0.075 Uiso 1 1 calc R U . . .
C32A C 0.6329(5) 0.2166(6) 0.5824(3) 0.0742(17) Uani 1 1 d . . . . .
H32A H 0.6829 0.1817 0.5622 0.089 Uiso 1 1 calc R U . . .
C33A C 0.6477(5) 0.2495(5) 0.6625(3) 0.0692(16) Uani 1 1 d . . . . .
H33A H 0.7073 0.2377 0.6971 0.083 Uiso 1 1 calc R U . . .
C34A C 0.5733(4) 0.3000(4) 0.6904(3) 0.0495(12) Uani 1 1 d . . . . .
N35A N 0.4876(3) 0.3187(3) 0.6402(2) 0.0414(8) Uani 1 1 d . . . . .
C40A C 0.2704(4) 0.5582(4) 0.6743(3) 0.0470(11) Uani 1 1 d . . . . .
C41A C 0.2218(5) 0.6397(5) 0.6944(3) 0.0627(14) Uani 1 1 d . . . . .
C42A C 0.2409(6) 0.6968(5) 0.7696(3) 0.0714(17) Uani 1 1 d . . . . .
H42A H 0.2049 0.7499 0.7820 0.086 Uiso 1 1 calc R U . . .
C43A C 0.3148(6) 0.6722(5) 0.8248(3) 0.0609(14) Uani 1 1 d . . . . .
C44A C 0.3660(5) 0.5938(4) 0.8099(3) 0.0499(12) Uani 1 1 d . . . . .
H44A H 0.4171 0.5810 0.8505 0.060 Uiso 1 1 calc R U . . .
C45A C 0.3431(4) 0.5324(4) 0.7350(2) 0.0394(10) Uani 1 1 d . . . . .
F46A F 0.1509(4) 0.6675(3) 0.63897(19) 0.0948(13) Uani 1 1 d . . . . .
F47A F 0.3370(4) 0.7299(3) 0.89964(18) 0.0864(11) Uani 1 1 d . . . . .
C50A C 0.5695(4) 0.3323(4) 0.7744(3) 0.0453(11) Uani 1 1 d . . . . .
C51A C 0.6314(5) 0.3038(5) 0.8370(3) 0.0600(14) Uani 1 1 d . . . . .
C52A C 0.6146(5) 0.3211(5) 0.9142(3) 0.0607(14) Uani 1 1 d . . . . .
H52A H 0.6586 0.3019 0.9556 0.073 Uiso 1 1 calc R U . . .
C53A C 0.5309(5) 0.3672(4) 0.9270(3) 0.0497(12) Uani 1 1 d . . . . .
C54A C 0.4673(4) 0.3991(4) 0.8682(2) 0.0412(10) Uani 1 1 d . . . . .
H54A H 0.4102 0.4306 0.8803 0.049 Uiso 1 1 calc R U . . .
C55A C 0.4874(4) 0.3849(4) 0.7907(3) 0.0412(10) Uani 1 1 d . . . . .
F56A F 0.7135(4) 0.2553(4) 0.82454(19) 0.0971(13) Uani 1 1 d . . . . .
F57A F 0.5073(3) 0.3802(3) 1.00185(16) 0.0652(8) Uani 1 1 d . . . . .

loop_
_atom_site_aniso_label
_atom_site_aniso_U_11
_atom_site_aniso_U_22
_atom_site_aniso_U_33
_atom_site_aniso_U_23
_atom_site_aniso_U_13
_atom_site_aniso_U_12
Pd1 0.03868(18) 0.04174(19) 0.02716(17) 0.00650(13) 0.00311(13) 0.01318(15)
N1 0.055(2) 0.057(2) 0.0270(19) 0.0049(17) 0.0074(16) 0.019(2)
C2 0.058(3) 0.053(3) 0.025(2) 0.0012(19) 0.0081(19) 0.015(2)
C3 0.057(3) 0.054(3) 0.039(3) 0.006(2) 0.009(2) 0.002(2)
C4 0.061(3) 0.049(3) 0.041(3) -0.004(2) 0.004(2) 0.005(2)
C5 0.060(3) 0.054(3) 0.026(2) 0.002(2) 0.009(2) 0.016(2)
C6 0.048(3) 0.049(3) 0.037(3) 0.002(2) 0.009(2) 0.007(2)
C7 0.049(3) 0.055(3) 0.032(2) -0.005(2) 0.0001(19) 0.008(2)
O8 0.078(2) 0.065(2) 0.0299(18) 0.0000(16) 0.0139(16) 0.0109(19)
C25 0.061(3) 0.064(3) 0.041(3) 0.017(2) 0.018(2) 0.025(3)
C20 0.051(3) 0.052(3) 0.036(3) 0.005(2) 0.009(2) 0.022(2)
C21 0.095(4) 0.078(4) 0.043(3) 0.008(3) 0.019(3) 0.047(4)
C22 0.113(5) 0.077(4) 0.058(4) 0.011(3) 0.030(3) 0.059(4)
C23 0.085(4) 0.068(4) 0.054(3) 0.017(3) 0.015(3) 0.046(3)
C24 0.045(3) 0.054(3) 0.045(3) 0.014(2) 0.011(2) 0.023(2)
N25 0.045(2) 0.048(2) 0.032(2) 0.0082(16) 0.0073(16) 0.0160(18)
C30 0.042(2) 0.050(3) 0.033(2) 0.008(2) 0.0058(18) 0.012(2)
C31 0.062(3) 0.072(3) 0.028(2) 0.013(2) 0.003(2) 0.024(3)
C32 0.063(3) 0.086(4) 0.042(3) 0.025(3) 0.004(2) 0.034(3)
C33 0.059(3) 0.075(4) 0.044(3) 0.015(3) 0.004(2) 0.036(3)
C34 0.036(2) 0.052(3) 0.038(2) 0.011(2) 0.0018(18) 0.016(2)
N35 0.0398(19) 0.043(2) 0.0292(19) 0.0080(15) 0.0021(14) 0.0123(17)
C40 0.044(2) 0.046(3) 0.040(3) 0.015(2) 0.0074(19) 0.015(2)
C41 0.064(3) 0.060(3) 0.053(3) 0.019(3) 0.006(2) 0.031(3)
C42 0.057(3) 0.072(4) 0.054(3) 0.028(3) -0.001(2) 0.026(3)
C43 0.057(3) 0.068(3) 0.032(3) 0.015(2) 0.005(2) 0.016(3)
C44 0.042(2) 0.060(3) 0.032(2) 0.011(2) 0.0026(18) 0.017(2)
C45 0.038(2) 0.047(3) 0.038(2) 0.015(2) 0.0069(18) 0.011(2)
F46 0.100(3) 0.086(2) 0.076(2) 0.0191(18) -0.0018(19) 0.062(2)
F47 0.086(2) 0.095(2) 0.0308(15) 0.0099(15) -0.0084(14) 0.0321(19)
C50 0.049(3) 0.049(3) 0.038(3) 0.009(2) 0.005(2) 0.018(2)
C51 0.065(3) 0.088(4) 0.055(3) 0.021(3) 0.007(3) 0.048(3)
C52 0.084(4) 0.098(5) 0.058(4) 0.015(3) 0.021(3) 0.062(4)
C53 0.069(3) 0.072(4) 0.039(3) 0.002(2) 0.013(2) 0.032(3)
C54 0.049(3) 0.055(3) 0.035(2) 0.009(2) 0.007(2) 0.022(2)
C55 0.042(2) 0.050(3) 0.033(2) 0.0102(19) 0.0039(18) 0.015(2)
F56 0.101(3) 0.153(4) 0.064(2) 0.027(2) 0.0111(18) 0.096(3)
F57 0.117(3) 0.118(3) 0.0456(19) 0.0068(18) 0.0267(18) 0.073(2)
Pd1A 0.03751(18) 0.03797(19) 0.03244(18) 0.00291(14) 0.00087(13) 0.01408(15)
N1A 0.042(2) 0.054(2) 0.033(2) -0.0009(17) 0.0014(15) 0.0204(18)
C2A 0.048(3) 0.045(3) 0.028(2) -0.0009(18) 0.0012(18) 0.017(2)
C3A 0.044(3) 0.046(3) 0.049(3) 0.003(2) 0.007(2) 0.007(2)
C4A 0.047(3) 0.056(3) 0.034(2) 0.006(2) 0.0126(19) 0.012(2)
C5A 0.042(2) 0.054(3) 0.028(2) 0.0010(19) 0.0035(17) 0.023(2)
C6A 0.043(2) 0.040(2) 0.036(2) 0.0029(19) 0.0073(19) 0.010(2)
C7A 0.050(3) 0.047(3) 0.033(2) 0.0100(19) 0.0119(19) 0.017(2)
O8A 0.0524(19) 0.060(2) 0.0326(17) -0.0013(15) 0.0098(14) 0.0123(16)
C9A 0.066(3) 0.059(3) 0.043(3) -0.007(2) 0.005(2) 0.018(3)
C20A 0.043(2) 0.045(3) 0.036(2) 0.0053(19) 0.0047(19) 0.016(2)
C21A 0.067(3) 0.062(3) 0.034(3) 0.000(2) -0.004(2) 0.031(3)
C22A 0.071(3) 0.070(4) 0.042(3) 0.007(2) -0.008(2) 0.038(3)
C23A 0.069(3) 0.065(3) 0.045(3) 0.006(2) -0.005(2) 0.040(3)
C24A 0.045(3) 0.044(3) 0.038(3) 0.007(2) 0.0005(19) 0.016(2)
N25A 0.042(2) 0.040(2) 0.037(2) 0.0061(16) 0.0026(15) 0.0163(17)
C30A 0.042(3) 0.052(3) 0.040(3) -0.002(2) 0.0009(19) 0.017(2)
C31A 0.061(3) 0.089(4) 0.042(3) -0.010(3) -0.002(2) 0.042(3)
C32A 0.068(4) 0.108(5) 0.061(4) -0.011(3) 0.004(3) 0.057(4)
C33A 0.069(4) 0.100(5) 0.053(3) -0.010(3) -0.006(3) 0.059(4)
C34A 0.046(3) 0.056(3) 0.045(3) -0.002(2) -0.005(2) 0.022(2)
N35A 0.040(2) 0.047(2) 0.035(2) 0.0013(16) 0.0005(15) 0.0183(17)
C40A 0.054(3) 0.047(3) 0.041(3) 0.005(2) 0.003(2) 0.023(2)
C41A 0.087(4) 0.068(4) 0.046(3) 0.006(3) -0.003(3) 0.050(3)
C42A 0.112(5) 0.077(4) 0.053(3) 0.005(3) 0.004(3) 0.070(4)
C43A 0.092(4) 0.057(3) 0.040(3) 0.002(2) 0.008(3) 0.040(3)
C44A 0.063(3) 0.049(3) 0.040(3) 0.007(2) 0.005(2) 0.026(2)
C45A 0.043(2) 0.039(2) 0.037(2) 0.0044(18) 0.0075(18) 0.017(2)
F46A 0.151(3) 0.117(3) 0.056(2) -0.0037(19) -0.016(2) 0.107(3)
F47A 0.152(3) 0.088(2) 0.0453(18) -0.0026(16) 0.0055(19) 0.082(3)
C50A 0.043(2) 0.050(3) 0.041(3) 0.000(2) -0.0043(19) 0.021(2)
C51A 0.062(3) 0.068(4) 0.054(3) -0.007(3) -0.013(2) 0.040(3)
C52A 0.077(4) 0.063(3) 0.042(3) 0.002(2) -0.011(2) 0.035(3)
C53A 0.064(3) 0.042(3) 0.035(3) 0.004(2) -0.004(2) 0.015(2)
C54A 0.048(3) 0.036(2) 0.035(2) 0.0053(18) 0.0013(19) 0.015(2)
C55A 0.037(2) 0.036(2) 0.042(3) 0.0030(19) -0.0040(18) 0.0088(19)
F56A 0.117(3) 0.151(4) 0.062(2) -0.004(2) -0.0130(19) 0.105(3)
F57A 0.092(2) 0.070(2) 0.0365(16) 0.0107(14) 0.0037(14) 0.0365(18)

loop_
_atom_type_symbol
_atom_type_description
_atom_type_scat_dispersion_real
_atom_type_scat_dispersion_imag
_atom_type_scat_source
C C 0.0033 0.0016 'International Tables Vol C Tables 4.2.6.8 and 6.1.1.4'
H H 0.0000 0.0000 'International Tables Vol C Tables 4.2.6.8 and 6.1.1.4'
F F 0.0171 0.0103 'International Tables Vol C Tables 4.2.6.8 and 6.1.1.4'
N N 0.0061 0.0033 'International Tables Vol C Tables 4.2.6.8 and 6.1.1.4'
O O 0.0106 0.0060 'International Tables Vol C Tables 4.2.6.8 and 6.1.1.4'
Pd Pd -0.9988 1.0072 'International Tables Vol C Tables 4.2.6.8 and 6.1.1.4'

loop_
_geom_angle_atom_site_label_1
_geom_angle_atom_site_label_2
_geom_angle_atom_site_label_3
_geom_angle
_geom_angle_site_symmetry_1
_geom_angle_site_symmetry_3
_geom_angle_publ_flag
C45 Pd1 C55 102.52(18) . . ?
C45 Pd1 N25 82.49(17) . . ?
C55 Pd1 N25 171.73(16) . . ?
C45 Pd1 N35 173.15(16) . . ?
C55 Pd1 N35 82.75(16) . . ?
N25 Pd1 N35 92.81(14) . . ?
C30 N1 C20 132.0(4) . . ?
C30 N1 C2 113.9(4) . . ?
C20 N1 C2 114.1(4) . . ?
C7 C2 C3 120.9(4) . . ?
C7 C2 N1 119.1(4) . . ?
C3 C2 N1 119.9(4) . . ?
C4 C3 C2 119.3(5) . . ?
C4 C3 H3 120.3 . . ?
C2 C3 H3 120.3 . . ?
C3 C4 C5 120.0(4) . . ?
C3 C4 H4 120.0 . . ?
C5 C4 H4 120.0 . . ?
O8 C5 C6 124.0(4) . . ?
O8 C5 C4 115.6(4) . . ?
C6 C5 C4 120.4(4) . . ?
C5 C6 C7 119.3(4) . . ?
C5 C6 H6 120.4 . . ?
C7 C6 H6 120.4 . . ?
C2 C7 C6 120.1(4) . . ?
C2 C7 H7 119.9 . . ?
C6 C7 H7 119.9 . . ?
C5 O8 C25 117.5(4) . . ?
O8 C25 H25A 109.5 . . ?
O8 C25 H25B 109.5 . . ?
H25A C25 H25B 109.5 . . ?
O8 C25 H25C 109.5 . . ?
H25A C25 H25C 109.5 . . ?
H25B C25 H25C 109.5 . . ?
N25 C20 C21 119.9(4) . . ?
N25 C20 N1 121.1(4) . . ?
C21 C20 N1 119.0(4) . . ?
C22 C21 C20 119.2(5) . . ?
C22 C21 H21 120.4 . . ?
C20 C21 H21 120.4 . . ?
C21 C22 C23 120.8(5) . . ?
C21 C22 H22 119.6 . . ?
C23 C22 H22 119.6 . . ?
C24 C23 C22 118.8(5) . . ?
C24 C23 H23 120.6 . . ?
C22 C23 H23 120.6 . . ?
N25 C24 C23 120.4(4) . . ?
N25 C24 C40 113.0(4) . . ?
C23 C24 C40 126.5(4) . . ?
C20 N25 C24 120.7(4) . . ?
C20 N25 Pd1 124.6(3) . . ?
C24 N25 Pd1 113.8(3) . . ?
N35 C30 N1 121.7(4) . . ?
N35 C30 C31 119.4(4) . . ?
N1 C30 C31 118.9(4) . . ?
C32 C31 C30 119.5(5) . . ?
C32 C31 H31 120.3 . . ?
C30 C31 H31 120.3 . . ?
C31 C32 C33 121.1(5) . . ?
C31 C32 H32 119.4 . . ?
C33 C32 H32 119.4 . . ?
C34 C33 C32 118.0(5) . . ?
C34 C33 H33 121.0 . . ?
C32 C33 H33 121.0 . . ?
N35 C34 C33 121.2(4) . . ?
N35 C34 C50 113.3(4) . . ?
C33 C34 C50 125.4(4) . . ?
C30 N35 C34 120.7(4) . . ?
C30 N35 Pd1 124.4(3) . . ?
C34 N35 Pd1 114.3(3) . . ?
C41 C40 C45 118.2(4) . . ?
C41 C40 C24 124.4(4) . . ?
C45 C40 C24 117.3(4) . . ?
F46 C41 C42 115.8(4) . . ?
F46 C41 C40 120.9(5) . . ?
C42 C41 C40 123.3(5) . . ?
C43 C42 C41 116.1(5) . . ?
C43 C42 H42 122.0 . . ?
C41 C42 H42 122.0 . . ?
C42 C43 C44 124.2(5) . . ?
C42 C43 F47 117.5(4) . . ?
C44 C43 F47 118.3(5) . . ?
C43 C44 C45 119.9(5) . . ?
C43 C44 H44 120.0 . . ?
C45 C44 H44 120.0 . . ?
C44 C45 C40 118.1(4) . . ?
C44 C45 Pd1 130.3(4) . . ?
C40 C45 Pd1 111.4(3) . . ?
C51 C50 C55 118.0(4) . . ?
C51 C50 C34 124.2(4) . . ?
C55 C50 C34 117.8(4) . . ?
F56 C51 C52 115.5(5) . . ?
F56 C51 C50 120.5(5) . . ?
C52 C51 C50 123.9(5) . . ?
C51 C52 C53 116.0(5) . . ?
C51 C52 H52 122.0 . . ?
C53 C52 H52 122.0 . . ?
C54 C53 F57 118.7(5) . . ?
C54 C53 C52 123.7(5) . . ?
F57 C53 C52 117.6(5) . . ?
C53 C54 C55 120.5(4) . . ?
C53 C54 H54 119.8 . . ?
C55 C54 H54 119.8 . . ?
C54 C55 C50 117.7(4) . . ?
C54 C55 Pd1 130.9(3) . . ?
C50 C55 Pd1 111.2(3) . . ?
C55A Pd1A C45A 102.03(18) . . ?
C55A Pd1A N35A 82.66(16) . . ?
C45A Pd1A N35A 170.29(16) . . ?
C55A Pd1A N25A 174.61(16) . . ?
C45A Pd1A N25A 82.95(16) . . ?
N35A Pd1A N25A 92.72(14) . . ?
C20A N1A C30A 131.3(4) . . ?
C20A N1A C2A 114.6(3) . . ?
C30A N1A C2A 114.0(4) . . ?
C7A C2A C3A 120.2(4) . . ?
C7A C2A N1A 119.8(4) . . ?
C3A C2A N1A 120.0(4) . . ?
C4A C3A C2A 119.4(4) . . ?
C4A C3A H3A 120.3 . . ?
C2A C3A H3A 120.3 . . ?
C3A C4A C5A 120.3(4) . . ?
C3A C4A H4A 119.8 . . ?
C5A C4A H4A 119.8 . . ?
O8A C5A C6A 124.4(4) . . ?
O8A C5A C4A 115.4(4) . . ?
C6A C5A C4A 120.2(4) . . ?
C5A C6A C7A 118.8(4) . . ?
C5A C6A H6A 120.6 . . ?
C7A C6A H6A 120.6 . . ?
C2A C7A C6A 121.0(4) . . ?
C2A C7A H7A 119.5 . . ?
C6A C7A H7A 119.5 . . ?
C5A O8A C9A 117.6(3) . . ?
O8A C9A H9A1 109.5 . . ?
O8A C9A H9A2 109.5 . . ?
H9A1 C9A H9A2 109.5 . . ?
O8A C9A H9A3 109.5 . . ?
H9A1 C9A H9A3 109.5 . . ?
H9A2 C9A H9A3 109.5 . . ?
N25A C20A N1A 121.9(4) . . ?
N25A C20A C21A 119.3(4) . . ?
N1A C20A C21A 118.8(4) . . ?
C22A C21A C20A 119.5(4) . . ?
C22A C21A H21A 120.3 . . ?
C20A C21A H21A 120.3 . . ?
C21A C22A C23A 121.2(5) . . ?
C21A C22A H22A 119.4 . . ?
C23A C22A H22A 119.4 . . ?
C22A C23A C24A 118.5(5) . . ?
C22A C23A H23A 120.7 . . ?
C24A C23A H23A 120.7 . . ?
N25A C24A C23A 120.9(4) . . ?
N25A C24A C40A 113.5(4) . . ?
C23A C24A C40A 125.6(4) . . ?
C20A N25A C24A 120.7(4) . . ?
C20A N25A Pd1A 124.9(3) . . ?
C24A N25A Pd1A 114.2(3) . . ?
N35A C30A C31A 120.2(4) . . ?
N35A C30A N1A 121.2(4) . . ?
C31A C30A N1A 118.6(4) . . ?
C32A C31A C30A 119.5(5) . . ?
C32A C31A H31A 120.3 . . ?
C30A C31A H31A 120.3 . . ?
C31A C32A C33A 120.5(5) . . ?
C31A C32A H32A 119.7 . . ?
C33A C32A H32A 119.7 . . ?
C34A C33A C32A 118.5(5) . . ?
C34A C33A H33A 120.7 . . ?
C32A C33A H33A 120.7 . . ?
N35A C34A C33A 121.0(4) . . ?
N35A C34A C50A 113.1(4) . . ?
C33A C34A C50A 125.9(4) . . ?
C30A N35A C34A 120.3(4) . . ?
C30A N35A Pd1A 125.3(3) . . ?
C34A N35A Pd1A 113.9(3) . . ?
C41A C40A C45A 117.8(4) . . ?
C41A C40A C24A 124.3(4) . . ?
C45A C40A C24A 117.9(4) . . ?
F46A C41A C42A 116.0(4) . . ?
F46A C41A C40A 120.5(4) . . ?
C42A C41A C40A 123.5(5) . . ?
C43A C42A C41A 116.3(5) . . ?
C43A C42A H42A 121.9 . . ?
C41A C42A H42A 121.9 . . ?
C42A C43A C44A 123.8(5) . . ?
C42A C43A F47A 117.1(5) . . ?
C44A C43A F47A 119.0(5) . . ?
C43A C44A C45A 120.2(5) . . ?
C43A C44A H44A 119.9 . . ?
C45A C44A H44A 119.9 . . ?
C44A C45A C40A 118.3(4) . . ?
C44A C45A Pd1A 130.5(3) . . ?
C40A C45A Pd1A 111.1(3) . . ?
C51A C50A C55A 118.3(4) . . ?
C51A C50A C34A 124.4(4) . . ?
C55A C50A C34A 117.0(4) . . ?
F56A C51A C52A 115.9(4) . . ?
F56A C51A C50A 120.5(5) . . ?
C52A C51A C50A 123.6(5) . . ?
C53A C52A C51A 116.3(5) . . ?
C53A C52A H52A 121.9 . . ?
C51A C52A H52A 121.9 . . ?
C52A C53A F57A 117.9(4) . . ?
C52A C53A C54A 123.4(5) . . ?
F57A C53A C54A 118.6(5) . . ?
C53A C54A C55A 120.1(4) . . ?
C53A C54A H54A 119.9 . . ?
C55A C54A H54A 119.9 . . ?
C54A C55A C50A 118.1(4) . . ?
C54A C55A Pd1A 129.8(3) . . ?
C50A C55A Pd1A 111.8(3) . . ?

loop_
_geom_bond_atom_site_label_1
_geom_bond_atom_site_label_2
_geom_bond_distance
_geom_bond_site_symmetry_2
_geom_bond_publ_flag
Pd1 C45 1.999(4) . ?
Pd1 C55 2.005(5) . ?
Pd1 N25 2.039(4) . ?
Pd1 N35 2.052(3) . ?
N1 C30 1.403(6) . ?
N1 C20 1.405(6) . ?
N1 C2 1.469(5) . ?
C2 C7 1.365(6) . ?
C2 C3 1.385(6) . ?
C3 C4 1.373(6) . ?
C3 H3 0.9400 . ?
C4 C5 1.388(6) . ?
C4 H4 0.9400 . ?
C5 O8 1.365(5) . ?
C5 C6 1.381(6) . ?
C6 C7 1.383(6) . ?
C6 H6 0.9400 . ?
C7 H7 0.9400 . ?
O8 C25 1.425(5) . ?
C25 H25A 0.9700 . ?
C25 H25B 0.9700 . ?
C25 H25C 0.9700 . ?
C20 N25 1.346(5) . ?
C20 C21 1.389(7) . ?
C21 C22 1.369(8) . ?
C21 H21 0.9400 . ?
C22 C23 1.376(7) . ?
C22 H22 0.9400 . ?
C23 C24 1.372(7) . ?
C23 H23 0.9400 . ?
C24 N25 1.367(5) . ?
C24 C40 1.476(6) . ?
C30 N35 1.343(5) . ?
C30 C31 1.410(6) . ?
C31 C32 1.352(7) . ?
C31 H31 0.9400 . ?
C32 C33 1.383(7) . ?
C32 H32 0.9400 . ?
C33 C34 1.378(6) . ?
C33 H33 0.9400 . ?
C34 N35 1.360(5) . ?
C34 C50 1.473(6) . ?
C40 C41 1.386(6) . ?
C40 C45 1.415(6) . ?
C41 F46 1.350(6) . ?
C41 C42 1.383(7) . ?
C42 C43 1.352(7) . ?
C42 H42 0.9400 . ?
C43 C44 1.362(6) . ?
C43 F47 1.366(5) . ?
C44 C45 1.391(6) . ?
C44 H44 0.9400 . ?
C50 C51 1.385(7) . ?
C50 C55 1.421(6) . ?
C51 F56 1.355(5) . ?
C51 C52 1.368(7) . ?
C52 C53 1.365(7) . ?
C52 H52 0.9400 . ?
C53 C54 1.354(7) . ?
C53 F57 1.367(5) . ?
C54 C55 1.392(6) . ?
C54 H54 0.9400 . ?
Pd1A C55A 1.989(4) . ?
Pd1A C45A 2.000(4) . ?
Pd1A N35A 2.037(4) . ?
Pd1A N25A 2.048(3) . ?
N1A C20A 1.400(5) . ?
N1A C30A 1.423(5) . ?
N1A C2A 1.464(5) . ?
C2A C7A 1.355(6) . ?
C2A C3A 1.391(6) . ?
C3A C4A 1.373(6) . ?
C3A H3A 0.9400 . ?
C4A C5A 1.386(6) . ?
C4A H4A 0.9400 . ?
C5A O8A 1.365(5) . ?
C5A C6A 1.376(6) . ?
C6A C7A 1.393(6) . ?
C6A H6A 0.9400 . ?
C7A H7A 0.9400 . ?
O8A C9A 1.421(6) . ?
C9A H9A1 0.9700 . ?
C9A H9A2 0.9700 . ?
C9A H9A3 0.9700 . ?
C20A N25A 1.346(5) . ?
C20A C21A 1.408(6) . ?
C21A C22A 1.357(7) . ?
C21A H21A 0.9400 . ?
C22A C23A 1.367(7) . ?
C22A H22A 0.9400 . ?
C23A C24A 1.382(6) . ?
C23A H23A 0.9400 . ?
C24A N25A 1.362(5) . ?
C24A C40A 1.472(6) . ?
C30A N35A 1.342(5) . ?
C30A C31A 1.387(6) . ?
C31A C32A 1.365(7) . ?
C31A H31A 0.9400 . ?
C32A C33A 1.381(7) . ?
C32A H32A 0.9400 . ?
C33A C34A 1.373(7) . ?
C33A H33A 0.9400 . ?
C34A N35A 1.365(5) . ?
C34A C50A 1.482(6) . ?
C40A C41A 1.390(6) . ?
C40A C45A 1.421(6) . ?
C41A F46A 1.359(5) . ?
C41A C42A 1.377(7) . ?
C42A C43A 1.358(7) . ?
C42A H42A 0.9400 . ?
C43A C44A 1.359(7) . ?
C43A F47A 1.371(5) . ?
C44A C45A 1.387(6) . ?
C44A H44A 0.9400 . ?
C50A C51A 1.387(6) . ?
C50A C55A 1.411(6) . ?
C51A F56A 1.359(6) . ?
C51A C52A 1.380(7) . ?
C52A C53A 1.357(7) . ?
C52A H52A 0.9400 . ?
C53A F57A 1.361(5) . ?
C53A C54A 1.373(6) . ?
C54A C55A 1.392(6) . ?
C54A H54A 0.9400 . ?
